data_1576681
loop_
_publ_author_name
'Wenger, John S.'
'Gaschik, Nina'
'Rowe, William J.'
'Crumpton, Agamemnon E.'
'van IJzendoorn, Bono'
'Mehta, Meera'

_publ_section_title
;
 Isolation of arylhalodiphosphenes: periodic trends in R-P[double bond,
 length as m-dash]P-X bonding (X = Cl, Br, I).
;
_journal_issue 15
_journal_name_full 'Chemical science'
_journal_page_first 7475
_journal_page_last 7485
_journal_paper_doi 10.1039/d6sc00723f
_journal_volume 17
_journal_year 2026
_chemical_formula_moiety 'C75 H99 P Si, 2(C4 H10 O)'
_chemical_formula_sum 'C83 H119 O2 P Si'
_chemical_formula_weight 1207.83
_space_group_crystal_system tetragonal
_space_group_IT_number 113
_space_group_name_Hall 'P -4 2ab'
_space_group_name_H-M_alt 'P -4 21 m'
_atom_sites_solution_hydrogens mixed
_atom_sites_solution_primary dual
_audit_creation_date 2025-10-29
_audit_creation_method
;
Olex2 1.5
(compiled 2025.07.13 svn.rb7424aed for OlexSys, GUI svn.r7314)
;
_audit_update_record
;
2025-12-04 deposited with the CCDC.	2026-02-18 downloaded from the CCDC.
;
_cell_angle_alpha 90
_cell_angle_beta 90
_cell_angle_gamma 90
_cell_formula_units_Z 2
_cell_length_a 17.70963(15)
_cell_length_b 17.70963(15)
_cell_length_c 11.8110(2)
_cell_measurement_reflns_used 29414
_cell_measurement_temperature 149.97(13)
_cell_measurement_theta_max 76.1700
_cell_measurement_theta_min 4.4190
_cell_volume 3704.30(8)
_computing_cell_refinement 'CrysAlisPro 1.171.43.90 (Rigaku OD, 2023)'
_computing_data_collection 'CrysAlisPro system (CCD 43.143a 64-bit (release 25-10-2024))'
_computing_data_reduction 'CrysAlisPro 1.171.43.90 (Rigaku OD, 2023)'
_computing_molecular_graphics 'Olex2 1.5 (Dolomanov et al., 2009)'
_computing_publication_material 'Olex2 1.5 (Dolomanov et al., 2009)'
_computing_structure_refinement 'SHELXL 2018/3 (Sheldrick, 2015)'
_computing_structure_solution 'SHELXT  (Sheldrick, 2015)'
_diffrn_ambient_environment N~2~
_diffrn_ambient_temperature 149.97(13)
_diffrn_detector 'CCD plate'
_diffrn_detector_area_resol_mean 10.5035
_diffrn_detector_type Atlas
_diffrn_measured_fraction_theta_full 0.999
_diffrn_measured_fraction_theta_max 0.999
_diffrn_measurement_details
;
List of Runs (angles in degrees, time in seconds):

  # Type    Start    End  Width  t~exp~   \w     \q     \k     \f   Frames
#--------------------------------------------------------------------------
  1  \w      5.00  37.00   1.00    1.00    --  -41.77  19.00   0.00   32
  2  \w     -5.00  35.00   1.00    1.00    --  -41.77  19.00 -30.00   40
  3  \w      5.00  31.00   1.00    1.00    --  -41.77  37.00-120.00   26
  4  \w     -2.00  35.00   1.00    1.00    --  -41.77  19.00 120.00   37
  5  \w    -19.00  24.00   1.00    1.00    --  -41.77  37.00  90.00   43
  6  \w     -4.00  30.00   1.00    1.00    --  -41.77  19.00-120.00   34
  7  \w      1.00  37.00   1.00    1.00    --  -41.77  19.00  30.00   36
  8  \w    -38.00  10.00   1.00    1.00    --  -41.77  57.00-180.00   48
  9  \w     38.00  81.00   1.00    1.00    --   41.77 -99.00-150.00   43
 10  \w     32.00  75.00   1.00    1.00    --   41.77-125.00   0.00   43
 11  \w     36.00  83.00   1.00    1.00    --   41.77-125.00 120.00   47
 12  \w     44.00  91.00   1.00    3.17    --  111.00-125.00  30.00   47
 13  \w    117.00 166.00   1.00    3.17    --  111.00  77.00-180.00   49
 14  \w     48.00  88.00   1.00    3.17    --  111.00-125.00 -30.00   40
 15  \w     41.00 112.00   1.00    3.17    --  111.00-125.00  60.00   71
 16  \w     62.00  88.00   1.00    3.17    --  111.00 -61.00-150.00   26
 17  \w    112.00 176.00   1.00    3.17    --  111.00  77.00  90.00   64
 18  \w    124.00 178.00   1.00    3.17    --  111.00  77.00 -30.00   54
 19  \w     70.00 112.00   1.00    3.17    --  111.00-125.00  90.00   42
 20  \w     99.00 130.00   1.00    3.17    --  111.00 125.00-150.00   31
 21  \w     63.00 112.00   1.00    3.17    --  111.00-125.00   0.00   49
 22  \w     33.00 107.00   1.00    3.17    --  111.00 -94.00 150.00   74
 23  \w     42.00  72.00   1.00    3.17    --  111.00 -45.00  60.00   30
 24  \w    115.00 175.00   1.00    3.17    --  111.00  15.00 150.00   60
 25  \w     41.00  67.00   1.00    3.17    --  111.00 -45.00 -60.00   26
 26  \w     69.00 100.00   1.00    3.17    --  111.00  15.00 150.00   31
 27  \w     56.00 107.00   1.00    3.17    --  111.00 -94.00  90.00   51
 28  \w     91.00 147.00   1.00    3.17    --  111.00  45.00 -90.00   56
 29  \w     47.00 107.00   1.00    3.17    --  111.00 -94.00  60.00   60
 30  \w     80.00 107.00   1.00    3.17    --  111.00 -94.00-120.00   27
 31  \w     59.00  85.00   1.00    3.17    --  111.00 -61.00 150.00   26
 32  \w     66.00 107.00   1.00    3.17    --  111.00 -94.00 -30.00   41
 33  \w     41.00  66.00   1.00    3.17    --  111.00 -61.00   0.00   25
 34  \w     74.00 100.00   1.00    3.17    --  111.00-125.00 150.00   26
 35  \w     80.00 107.00   1.00    3.17    --  111.00 -94.00-180.00   27
 36  \w     32.00  75.00   1.00    3.17    --  111.00 -94.00-180.00   43
 37  \w     90.00 120.00   1.00    3.17    --  111.00  45.00  30.00   30
 38  \w    148.00 174.00   1.00    3.17    --  111.00  45.00  30.00   26
 39  \w     42.00 110.00   1.00    3.17    --  111.00-125.00 -90.00   68
 40  \w     41.00  71.00   1.00    3.17    --  111.00 -45.00  30.00   30
 41  \w    122.00 149.00   1.00    3.17    --  111.00 125.00 -90.00   27
 42  \w    105.00 177.00   1.00    3.17    --  111.00  77.00  30.00   72
 43  \w      2.00  27.00   1.00    1.00    --   38.00  90.00 -86.79   25
 44  \w      6.00  33.00   1.00    1.00    --   38.00  78.00  97.12   27
 45  \w   -102.00 -49.00   1.00    1.00    --  -41.77 -57.00  60.00   53
 46  \w     -1.00  28.00   1.00    1.00    --  -41.77  19.00  60.00   29
 47  \w    -73.00 -19.00   1.00    1.00    --  -41.77 -37.00 -60.00   54
 48  \w    -45.00 -15.00   1.00    1.00    --  -41.77 -57.00  60.00   30
 49  \w   -115.00 -75.00   1.00    1.00    --  -41.77 -37.00 -60.00   40
 50  \w     16.00  42.00   1.00    1.00    --   46.00  82.00  70.59   26
 51  \w     13.00  38.00   1.00    1.00    --   46.00  82.00 -41.77   25
 52  \w     13.00  38.00   1.00    1.00    --   46.00  82.00  27.32   25
 53  \w     14.00  40.00   1.00    1.00    --   46.00  82.00-128.92   26
 54  \w     13.00  39.00   1.00    1.00    --   46.00  82.00 159.50   26
 55  \w     32.00  61.00   1.00    1.00    --   62.00  70.00 -18.74   29
 56  \w     32.00  58.00   1.00    1.00    --   62.00  70.00 -70.95   26
 57  \w    104.00 130.00   1.00    1.00    --   62.00  70.00 -18.74   26
 58  \w     97.00 123.00   1.00    1.00    --   62.00  70.00 -70.95   26
 59  \w     36.00  62.00   1.00    1.00    --   66.00  71.00-172.27   26
 60  \w    106.00 135.00   1.00    1.00    --   66.00  71.00  59.33   29
 61  \w     38.00  75.00   1.00    1.00    --   66.00  70.00-113.94   37
 62  \w     36.00  69.00   1.00    1.00    --   66.00  71.00  59.33   33
 63  \w     41.00  71.00   1.00    1.00    --   66.00  53.00 -36.42   30
 64  \w     40.00  82.00   1.00    1.00    --   70.00  71.00-139.19   42
 65  \w     40.00  69.00   1.00    1.00    --   70.00  71.00 101.16   29
 66  \w     40.00  78.00   1.00    1.00    --   70.00  70.00 142.62   38
 67  \w     41.00  73.00   1.00    1.00    --   70.00  69.00   6.38   32
 68  \w    137.00 167.00   1.00    3.17    --  111.00  61.00 150.00   30
 69  \w     83.00 163.00   1.00    3.17    --  111.00  61.00 -60.00   80
 70  \w     83.00 134.00   1.00    3.17    --  111.00  61.00-180.00   51
 71  \w     83.00  95.00   1.00    3.17    --  111.00  61.00-150.00   12
;
_diffrn_measurement_device 'four-circle diffractometer'
_diffrn_measurement_device_type 'SuperNova, Dual, Cu at home/near, Atlas'
_diffrn_measurement_method '\w scans'
_diffrn_orient_matrix_type 'CrysAlisPro convention (1999,Acta A55,543-557)'
_diffrn_orient_matrix_UB_11 -0.0360771000
_diffrn_orient_matrix_UB_12 -0.0119879000
_diffrn_orient_matrix_UB_13 0.1173270000
_diffrn_orient_matrix_UB_21 -0.0607919000
_diffrn_orient_matrix_UB_22 0.0592578000
_diffrn_orient_matrix_UB_23 -0.0283475000
_diffrn_orient_matrix_UB_31 -0.0507065000
_diffrn_orient_matrix_UB_32 -0.0625202000
_diffrn_orient_matrix_UB_33 -0.0494867000
_diffrn_radiation_monochromator mirror
_diffrn_radiation_probe x-ray
_diffrn_radiation_type 'Cu K\a'
_diffrn_radiation_wavelength 1.54184
_diffrn_reflns_av_R_equivalents 0.0452
_diffrn_reflns_av_unetI/netI 0.0152
_diffrn_reflns_Laue_measured_fraction_full 0.999
_diffrn_reflns_Laue_measured_fraction_max 0.999
_diffrn_reflns_limit_h_max 21
_diffrn_reflns_limit_h_min -22
_diffrn_reflns_limit_k_max 22
_diffrn_reflns_limit_k_min -22
_diffrn_reflns_limit_l_max 14
_diffrn_reflns_limit_l_min -14
_diffrn_reflns_number 62152
_diffrn_reflns_point_group_measured_fraction_full 1.000
_diffrn_reflns_point_group_measured_fraction_max 0.998
_diffrn_reflns_theta_full 67.684
_diffrn_reflns_theta_max 76.094
_diffrn_reflns_theta_min 3.529
_diffrn_source 'micro-focus sealed X-ray tube'
_diffrn_source_type 'SuperNova (Cu) X-ray Source'
_exptl_absorpt_coefficient_mu 0.810
_exptl_absorpt_correction_T_max 1.000
_exptl_absorpt_correction_T_min 0.640
_exptl_absorpt_correction_type gaussian
_exptl_absorpt_process_details
;
CrysAlisPro 1.171.43.90 (Rigaku Oxford Diffraction, 2023)
Numerical absorption correction based on gaussian integration over
a multifaceted crystal model
Empirical absorption correction using spherical harmonics,
implemented in SCALE3 ABSPACK scaling algorithm.
;
_exptl_crystal_colour colourless
_exptl_crystal_colour_primary colourless
_exptl_crystal_density_diffrn 1.083
_exptl_crystal_description block
_exptl_crystal_F_000 1324
_exptl_crystal_size_max 0.216
_exptl_crystal_size_mid 0.17
_exptl_crystal_size_min 0.103
_refine_diff_density_max 0.355
_refine_diff_density_min -0.164
_refine_diff_density_rms 0.031
_refine_ls_abs_structure_details
;
 Flack x determined using 1637 quotients [(I+)-(I-)]/[(I+)+(I-)]
 (Parsons, Flack and Wagner, Acta Cryst. B69 (2013) 249-259).
;
_refine_ls_abs_structure_Flack 0.010(9)
_refine_ls_extinction_method none
_refine_ls_goodness_of_fit_ref 1.075
_refine_ls_hydrogen_treatment mixed
_refine_ls_matrix_type full
_refine_ls_number_parameters 304
_refine_ls_number_reflns 4054
_refine_ls_number_restraints 513
_refine_ls_restrained_S_all 1.057
_refine_ls_R_factor_all 0.0380
_refine_ls_R_factor_gt 0.0358
_refine_ls_shift/su_max 0.000
_refine_ls_shift/su_mean 0.000
_refine_ls_structure_factor_coef Fsqd
_refine_ls_weighting_details 'w=1/[\s^2^(Fo^2^)+(0.0719P)^2^+0.2174P] where P=(Fo^2^+2Fc^2^)/3'
_refine_ls_weighting_scheme calc
_refine_ls_wR_factor_gt 0.1027
_refine_ls_wR_factor_ref 0.1045
_reflns_Friedel_coverage 0.795
_reflns_Friedel_fraction_full 1.000
_reflns_Friedel_fraction_max 0.997
_reflns_number_gt 3829
_reflns_number_total 4054
_reflns_threshold_expression 'I > 2\s(I)'
_cod_data_source_file d6sc00723f3.cif
_cod_data_source_block Compound_6
_cod_depositor_comments 'Adding full bibliography for 1576673--1576682.cif.'
_cod_original_cell_volume 3704.30(9)
_cod_database_code 1576681
_shelx_shelxl_version_number 2018/3
_chemical_oxdiff_formula 'C79 O1 H109 P1 Si1'
_shelx_space_group_comment
;
The symmetry employed for this shelxl refinement is uniquely defined
by the following loop, which should always be used as a source of
symmetry information in preference to the above space-group names.
They are only intended as comments.
;
_cell_oxdiff_angle_alpha 90.004(2)
_cell_oxdiff_angle_beta 90.036(2)
_cell_oxdiff_angle_gamma 89.9969(19)
_cell_oxdiff_length_a 17.7129(4)
_cell_oxdiff_length_b 17.7090(4)
_cell_oxdiff_length_c 11.8093(3)
_cell_oxdiff_measurement_reflns_used 27855
_cell_oxdiff_volume 3704.30(16)
_olex2_refinement_description
;
1. Fixed Uiso
 At 1.2 times of:
  All C(H) groups, All C(H,H) groups
 At 1.5 times of:
  All C(H,H,H) groups
2. Restrained distances
 C6-C11 \\sim C6-C10
 with sigma of 0.02
 C27-C26 \\sim C26-C28 \\sim C28-C27
 with sigma of 0.03
 P1-C27 \\sim P1-C26 \\sim P1-C28
 with sigma of 0.04
 C9-C1 \\sim C1-C2 \\sim C3-C2 \\sim C3-C4 \\sim C5-C4 \\sim C5-C9
 with sigma of 0.02
 C9-C3 \\sim C4-C1 \\sim C5-C2
 with sigma of 0.02
3. Restrained planarity
 C1, C2, C3, C4, C5, C9
 with sigma of 0.1
4. Uiso/Uaniso restraints and constraints
P1 \\sim Si1 \\sim C1 \\sim C2 \\sim C3 \\sim C4 \\sim C5 \\sim C6 \\sim C7
\\sim C8 \\sim C9 \\sim C10 \\sim C11 \\sim C12 \\sim C13 \\sim C14 \\sim C15
\\sim C16 \\sim C17 \\sim C18 \\sim C19 \\sim C20 \\sim C21 \\sim C22 \\sim C23
\\sim C24 \\sim C25 \\sim C26 \\sim C27 \\sim C28 \\sim O1 \\sim C29 \\sim C30
\\sim C31 \\sim C32: within 2A with sigma of 0.02 and sigma for terminal atoms
of 0.04 within 2A
All non-hydrogen atoms have similar U: within 2A with sigma of 0.04 and sigma
for terminal atoms of 0.08 within 2A
Uanis(C9) = Uanis(C2)
Uanis(C5) = Uanis(C3)
Uanis(C28) = Uanis(C27)
5. Rigid body (RIGU) restrains
 All non-hydrogen atoms
 with sigma for 1-2 distances of 0.004 and sigma for 1-3 distances of 0.004
6. Others
 Fixed Sof: P1(0.25) H1(0.25) Si1(0.25) C1(0.25) C2(0.25) C3(0.25) C4(0.25)
 H4(0.25) C5(0.25) C9(0.25) H7A(0.5) H7B(0.5) C11(0.5) H11A(0.5) H11B(0.5)
 H11C(0.5) C10(0.5) H10A(0.5) H10B(0.5) H10C(0.5) C28(0.25) H28A(0.25)
 H28B(0.25) H28C(0.25) C27(0.25) H27A(0.25) H27B(0.25) H27C(0.25) C26(0.25)
 H26A(0.25) H26B(0.25) H26C(0.25) O1(0.5) C29(0.5) H29A(0.5) H29B(0.5)
 H29C(0.5) C30(0.5) H30A(0.5) H30B(0.5) C31(0.5) H31A(0.5) H31B(0.5) C32(0.5)
 H32A(0.5) H32B(0.5) H32C(0.5)
7.a Secondary CH2 refined with riding coordinates:
 C7(H7A,H7B), C16(H16A,H16B), C17(H17A,H17B), C30(H30A,H30B), C31(H31A,H31B)
7.b Aromatic/amide H refined with riding coordinates:
 C4(H4), C20(H20), C13(H13)
7.c Idealised Me refined as rotating group:
 C11(H11A,H11B,H11C), C10(H10A,H10B,H10C), C23(H23A,H23B,H23C), C22(H22A,H22B,
 H22C), C25(H25A,H25B,H25C), C24(H24A,H24B,H24C), C28(H28A,H28B,H28C), C27(H27A,
 H27B,H27C), C26(H26A,H26B,H26C), C29(H29A,H29B,H29C), C32(H32A,H32B,H32C)
;
_olex2_submission_special_instructions 'No special instructions were received'
_oxdiff_exptl_absorpt_empirical_details
;
Empirical correction (ABSPACK) includes:
- Absorption correction using spherical harmonics
- Frame scaling
;
_oxdiff_exptl_absorpt_empirical_full_max 1.207
_oxdiff_exptl_absorpt_empirical_full_min 0.844

loop_
_space_group_symop_operation_xyz
'x, y, z'
'-x, -y, z'
'y, -x, -z'
'-y, x, -z'
'-x+1/2, y+1/2, -z'
'x+1/2, -y+1/2, -z'
'-y+1/2, -x+1/2, z'
'y+1/2, x+1/2, z'

loop_
_atom_site_label
_atom_site_type_symbol
_atom_site_fract_x
_atom_site_fract_y
_atom_site_fract_z
_atom_site_U_iso_or_equiv
_atom_site_adp_type
_atom_site_occupancy
_atom_site_site_symmetry_order
_atom_site_calc_flag
_atom_site_refinement_flags_posn
_atom_site_refinement_flags_adp
_atom_site_refinement_flags_occupancy
_atom_site_disorder_assembly
_atom_site_disorder_group
P1 P 0.4605(5) 0.0383(4) 0.34225(12) 0.0326(4) Uani 0.25 1 d D U P A -1
H1 H 0.395(5) 0.008(6) 0.324(7) 0.04(2) Uiso 0.25 1 d . . P . .
Si1 Si 0.5222(4) -0.0234(4) 0.20150(15) 0.0412(5) Uani 0.25 1 d . U P A -1
C19 C 0.54246(10) 0.28305(9) 0.27239(18) 0.0347(4) Uani 1 1 d . U . . .
C1 C 0.4882(8) 0.0061(8) 0.4872(4) 0.021(2) Uani 0.25 1 d D U P A -1
C2 C 0.4484(12) -0.0467(11) 0.5534(12) 0.019(2) Uani 0.25 1 d D U P A -1
C3 C 0.4634(10) -0.0528(9) 0.6703(9) 0.0216(16) Uani 0.25 1 d D U P A -1
C21 C 0.62311(9) 0.18161(9) 0.33767(16) 0.0312(4) Uani 1 1 d . U . . .
C4 C 0.5158(7) -0.0074(7) 0.7221(4) 0.029(2) Uani 0.25 1 d D U P A -1
H4 H 0.523310 -0.010437 0.801659 0.035 Uiso 0.25 1 calc R U P A -1
C5 C 0.5574(9) 0.0424(10) 0.6587(10) 0.0216(16) Uani 0.25 1 d D U P A -1
C9 C 0.5411(18) 0.0532(18) 0.5427(12) 0.019(2) Uani 0.25 1 d D U P A -1
C8 C 0.60642(9) 0.10642(9) 0.5057(2) 0.0295(5) Uani 1 2 d S TU P . .
C7 C 0.63920(11) 0.13920(11) 0.6191(3) 0.0472(7) Uani 1 2 d S TU P A .
H7A H 0.694361 0.130354 0.621915 0.057 Uiso 0.5 1 calc R U P . .
H7B H 0.630354 0.194361 0.621915 0.057 Uiso 0.5 1 calc R U P . .
C20 C 0.60674(10) 0.23732(10) 0.25921(17) 0.0353(4) Uani 1 1 d . U . . .
H20 H 0.639140 0.244696 0.196068 0.042 Uiso 1 1 calc R U . . .
C6 C 0.60235(12) 0.10235(12) 0.7186(3) 0.0484(8) Uani 1 2 d DS TU P . .
C11 C 0.5532(3) 0.1784(4) 0.7663(5) 0.0554(13) Uani 0.5 1 d D U P A -1
H11A H 0.518112 0.162418 0.825778 0.083 Uiso 0.5 1 calc R U P A -1
H11B H 0.524829 0.200884 0.703586 0.083 Uiso 0.5 1 calc R U P A -1
H11C H 0.588459 0.215828 0.797150 0.083 Uiso 0.5 1 calc R U P A -1
C10 C 0.6419(4) 0.0712(4) 0.8118(4) 0.0560(12) Uani 0.5 1 d D U P A -2
H10A H 0.671629 0.027771 0.786385 0.084 Uiso 0.5 1 calc R U P A -2
H10B H 0.605656 0.054886 0.869574 0.084 Uiso 0.5 1 calc R U P A -2
H10C H 0.675600 0.109486 0.843927 0.084 Uiso 0.5 1 calc R U P A -2
C12 C 0.57655(10) 0.17050(9) 0.43214(15) 0.0302(4) Uani 1 1 d . U . . .
C13 C 0.51564(10) 0.21794(10) 0.44865(16) 0.0330(4) Uani 1 1 d . U . . .
H13 H 0.485069 0.211927 0.514133 0.040 Uiso 1 1 calc R U . . .
C14 C 0.49808(9) 0.27514(9) 0.36992(17) 0.0340(4) Uani 1 1 d . U . . .
C15 C 0.42885(10) 0.32497(10) 0.3932(2) 0.0419(5) Uani 1 1 d . U . . .
C23 C 0.42944(14) 0.35535(13) 0.5151(2) 0.0550(6) Uani 1 1 d . U . . .
H23A H 0.475189 0.385408 0.527294 0.083 Uiso 1 1 calc R U . . .
H23B H 0.428687 0.312943 0.568415 0.083 Uiso 1 1 calc R U . . .
H23C H 0.384839 0.387062 0.527363 0.083 Uiso 1 1 calc R U . . .
C22 C 0.35726(11) 0.27724(12) 0.3784(3) 0.0613(7) Uani 1 1 d . U . . .
H22A H 0.354924 0.258019 0.300699 0.092 Uiso 1 1 calc R U . . .
H22B H 0.312723 0.308487 0.393588 0.092 Uiso 1 1 calc R U . . .
H22C H 0.358401 0.234733 0.431514 0.092 Uiso 1 1 calc R U . . .
C16 C 0.42827(13) 0.39265(12) 0.3119(2) 0.0521(6) Uani 1 1 d . U . . .
H16A H 0.378367 0.417701 0.315846 0.063 Uiso 1 1 calc R U . . .
H16B H 0.466828 0.429593 0.336671 0.063 Uiso 1 1 calc R U . . .
C17 C 0.44388(13) 0.37057(13) 0.1912(2) 0.0548(6) Uani 1 1 d . U . . .
H17A H 0.437842 0.415420 0.141953 0.066 Uiso 1 1 calc R U . . .
H17B H 0.406408 0.332348 0.166986 0.066 Uiso 1 1 calc R U . . .
C18 C 0.52386(12) 0.33822(11) 0.1756(2) 0.0444(5) Uani 1 1 d . U . . .
C25 C 0.58235(15) 0.40200(13) 0.1740(2) 0.0567(6) Uani 1 1 d . U . . .
H25A H 0.632989 0.380488 0.165165 0.085 Uiso 1 1 calc R U . . .
H25B H 0.579715 0.430255 0.245227 0.085 Uiso 1 1 calc R U . . .
H25C H 0.571732 0.436043 0.110541 0.085 Uiso 1 1 calc R U . . .
C24 C 0.52573(17) 0.29683(14) 0.0613(2) 0.0597(7) Uani 1 1 d . U . . .
H24A H 0.492304 0.252781 0.064396 0.090 Uiso 1 1 calc R U . . .
H24B H 0.577425 0.280271 0.045159 0.090 Uiso 1 1 calc R U . . .
H24C H 0.508646 0.331064 0.001303 0.090 Uiso 1 1 calc R U . . .
C28 C 0.5755(10) 0.0486(17) 0.1170(18) 0.052(3) Uani 0.25 1 d D U P A -1
H28A H 0.548079 0.096646 0.118196 0.078 Uiso 0.25 1 calc R U P A -1
H28B H 0.580476 0.031068 0.038631 0.078 Uiso 0.25 1 calc R U P A -1
H28C H 0.625782 0.055652 0.149921 0.078 Uiso 0.25 1 calc R U P A -1
C27 C 0.4504(18) -0.0622(11) 0.1028(18) 0.052(3) Uani 0.25 1 d D U P A -1
H27A H 0.417233 -0.097095 0.143737 0.078 Uiso 0.25 1 calc R U P A -1
H27B H 0.475731 -0.089237 0.041138 0.078 Uiso 0.25 1 calc R U P A -1
H27C H 0.420263 -0.020792 0.071290 0.078 Uiso 0.25 1 calc R U P A -1
C26 C 0.588(3) -0.098(3) 0.2502(7) 0.046(6) Uani 0.25 1 d D U P A -1
H26A H 0.622906 -0.076580 0.305515 0.070 Uiso 0.25 1 calc R U P A -1
H26B H 0.615781 -0.117776 0.185393 0.070 Uiso 0.25 1 calc R U P A -1
H26C H 0.558677 -0.138741 0.285591 0.070 Uiso 0.25 1 calc R U P A -1
O1 O 0.2898(9) 0.2143(7) 0.8799(3) 0.0691(13) Uani 0.5 1 d . U P B -1
C29 C 0.3305(14) 0.1843(14) 0.6968(6) 0.113(6) Uani 0.5 1 d . U P B -1
H29A H 0.353364 0.230649 0.667095 0.170 Uiso 0.5 1 calc R U P B -1
H29B H 0.276063 0.184855 0.681581 0.170 Uiso 0.5 1 calc R U P B -1
H29C H 0.353393 0.140415 0.659794 0.170 Uiso 0.5 1 calc R U P B -1
C30 C 0.3426(5) 0.1801(5) 0.8131(6) 0.088(3) Uani 0.5 1 d . U P B -1
H30A H 0.345472 0.126202 0.834743 0.105 Uiso 0.5 1 calc R U P B -1
H30B H 0.392392 0.203048 0.829915 0.105 Uiso 0.5 1 calc R U P B -1
C31 C 0.3040(5) 0.2169(5) 0.9944(5) 0.079(3) Uani 0.5 1 d . U P B -1
H31A H 0.354358 0.239833 1.006382 0.095 Uiso 0.5 1 calc R U P B -1
H31B H 0.305978 0.164589 1.023772 0.095 Uiso 0.5 1 calc R U P B -1
C32 C 0.2497(15) 0.2584(17) 1.0587(5) 0.086(4) Uani 0.5 1 d . U P B -1
H32A H 0.202369 0.261787 1.016064 0.129 Uiso 0.5 1 calc R U P B -1
H32B H 0.268990 0.309367 1.073429 0.129 Uiso 0.5 1 calc R U P B -1
H32C H 0.240539 0.232614 1.130825 0.129 Uiso 0.5 1 calc R U P B -1

loop_
_atom_site_aniso_label
_atom_site_aniso_U_11
_atom_site_aniso_U_22
_atom_site_aniso_U_33
_atom_site_aniso_U_23
_atom_site_aniso_U_13
_atom_site_aniso_U_12
P1 0.046(4) 0.021(3) 0.0314(5) 0.004(3) -0.001(3) 0.0030(5)
Si1 0.055(4) 0.037(3) 0.0316(7) 0.012(2) 0.014(2) 0.0075(7)
C19 0.0293(8) 0.0223(8) 0.0523(10) 0.0033(7) -0.0011(7) -0.0002(6)
C1 0.016(7) 0.020(6) 0.0272(16) -0.003(3) -0.005(3) 0.002(3)
C2 0.018(7) 0.013(4) 0.027(2) 0.003(3) -0.002(3) 0.006(4)
C3 0.014(5) 0.022(5) 0.0284(19) 0.006(2) 0.002(2) 0.004(3)
C21 0.0252(8) 0.0246(8) 0.0437(9) 0.0022(7) 0.0045(7) 0.0008(7)
C4 0.026(5) 0.035(5) 0.0260(18) -0.001(3) -0.008(3) -0.009(3)
C5 0.014(5) 0.022(5) 0.0284(19) 0.006(2) 0.002(2) 0.004(3)
C9 0.018(7) 0.013(4) 0.027(2) 0.003(3) -0.002(3) 0.006(4)
C8 0.0266(7) 0.0266(7) 0.0352(12) -0.0007(6) -0.0007(6) -0.0087(9)
C7 0.0493(11) 0.0493(11) 0.0430(14) -0.0045(8) -0.0045(8) -0.0257(14)
C20 0.0312(9) 0.0268(8) 0.0477(10) 0.0059(7) 0.0057(7) 0.0019(7)
C6 0.0550(12) 0.0550(12) 0.0352(13) -0.0065(8) -0.0065(8) -0.0256(15)
C11 0.047(3) 0.057(3) 0.063(3) -0.032(3) 0.002(2) -0.005(2)
C10 0.056(3) 0.068(3) 0.044(3) 0.006(2) -0.017(2) -0.016(3)
C12 0.0251(8) 0.0247(8) 0.0409(9) -0.0003(7) 0.0017(7) -0.0039(6)
C13 0.0241(8) 0.0291(8) 0.0458(9) -0.0036(7) 0.0046(7) -0.0031(6)
C14 0.0214(7) 0.0226(7) 0.0579(10) -0.0044(7) -0.0003(7) -0.0014(6)
C15 0.0242(8) 0.0248(8) 0.0769(14) -0.0066(9) 0.0049(9) 0.0010(6)
C23 0.0474(12) 0.0372(11) 0.0805(17) -0.0116(11) 0.0196(12) 0.0058(9)
C22 0.0243(9) 0.0361(10) 0.123(2) -0.0027(13) -0.0032(12) -0.0010(8)
C16 0.0398(10) 0.0297(9) 0.0869(17) -0.0012(10) 0.0013(11) 0.0104(8)
C17 0.0475(12) 0.0378(11) 0.0791(16) 0.0059(11) -0.0104(11) 0.0151(9)
C18 0.0422(11) 0.0286(9) 0.0625(13) 0.0083(8) -0.0013(9) 0.0064(8)
C25 0.0580(14) 0.0353(11) 0.0766(17) 0.0182(11) 0.0029(12) -0.0032(9)
C24 0.0709(16) 0.0503(13) 0.0579(13) 0.0058(11) -0.0105(12) 0.0185(12)
C28 0.066(9) 0.059(6) 0.031(4) 0.005(4) -0.006(4) -0.003(6)
C27 0.066(9) 0.059(6) 0.031(4) 0.005(4) -0.006(4) -0.003(6)
C26 0.046(14) 0.039(9) 0.054(4) -0.003(5) -0.001(5) 0.008(10)
O1 0.090(7) 0.044(4) 0.0727(17) 0.006(4) 0.004(5) 0.0014(17)
C29 0.151(18) 0.100(8) 0.089(4) 0.006(6) 0.031(7) -0.023(10)
C30 0.072(5) 0.083(6) 0.109(4) -0.022(4) -0.002(4) 0.003(5)
C31 0.068(4) 0.090(7) 0.079(3) -0.002(3) -0.028(3) 0.003(5)
C32 0.078(7) 0.110(12) 0.071(3) -0.008(7) -0.017(6) -0.003(5)

loop_
_atom_type_symbol
_atom_type_description
_atom_type_scat_dispersion_real
_atom_type_scat_dispersion_imag
_atom_type_scat_source
C C 0.0181 0.0091 'International Tables Vol C Tables 4.2.6.8 and 6.1.1.4'
H H 0.0000 0.0000 'International Tables Vol C Tables 4.2.6.8 and 6.1.1.4'
O O 0.0492 0.0322 'International Tables Vol C Tables 4.2.6.8 and 6.1.1.4'
P P 0.2955 0.4335 'International Tables Vol C Tables 4.2.6.8 and 6.1.1.4'
Si Si 0.2541 0.3302 'International Tables Vol C Tables 4.2.6.8 and 6.1.1.4'

loop_
_exptl_crystal_face_index_h
_exptl_crystal_face_index_k
_exptl_crystal_face_index_l
_exptl_crystal_face_perp_dist
1 -1 0 0.0861
-1 1 0 0.0843
0 0 1 0.1137
0 0 -1 0.1020
-1 -1 0 0.0478
1 1 0 0.0555

loop_
_geom_angle_atom_site_label_1
_geom_angle_atom_site_label_2
_geom_angle_atom_site_label_3
_geom_angle
_geom_angle_site_symmetry_1
_geom_angle_site_symmetry_3
_geom_angle_publ_flag
H1 P1 H1 136(9) . 7 ?
Si1 P1 H1 96(4) . . ?
Si1 P1 H1 96(4) . 7 ?
C1 P1 H1 105(4) . . ?
C1 P1 H1 108(4) . 7 ?
C1 P1 Si1 113.40(19) . . ?
C28 Si1 P1 107.8(8) . . ?
C27 Si1 P1 108.0(9) . . ?
C27 Si1 C28 105.2(4) . . ?
C26 Si1 P1 114.7(3) . . ?
C26 Si1 C28 109.6(14) . . ?
C26 Si1 C27 111.1(14) . . ?
C20 C19 C18 117.18(18) . . ?
C14 C19 C20 119.18(16) . . ?
C14 C19 C18 123.62(17) . . ?
C2 C1 P1 125.4(13) . . ?
C2 C1 C9 117.7(4) . . ?
C9 C1 P1 114.7(12) . . ?
C1 C2 C3 120.0(8) . . ?
C4 C3 C2 121.3(8) . . ?
C20 C21 C21 130.70(11) . 8_545 ?
C20 C21 C12 120.65(15) . . ?
C12 C21 C21 108.47(10) . 8_545 ?
C3 C4 H4 120.1 . . ?
C5 C4 C3 119.7(4) . . ?
C5 C4 H4 120.1 . . ?
C4 C5 C9 120.5(9) . . ?
C4 C5 C6 118.8(9) . . ?
C9 C5 C6 117.9(9) . . ?
C1 C9 C8 136.0(13) . . ?
C5 C9 C1 120.3(9) . . ?
C5 C9 C8 101.7(9) . . ?
C9 C8 C7 105.0(5) . . ?
C12 C8 C9 110.7(13) . . ?
C12 C8 C9 120.3(15) 8_545 . ?
C12 C8 C7 109.83(14) 8_545 . ?
C12 C8 C7 109.83(14) . . ?
C12 C8 C12 101.1(2) . 8_545 ?
C8 C7 H7A 109.6 . . ?
C8 C7 H7B 109.6 . . ?
H7A C7 H7B 108.1 . . ?
C6 C7 C8 110.3(2) . . ?
C6 C7 H7A 109.6 . . ?
C6 C7 H7B 109.6 . . ?
C19 C20 H20 119.8 . . ?
C21 C20 C19 120.40(17) . . ?
C21 C20 H20 119.8 . . ?
C5 C6 C11 116.4(8) . . ?
C7 C6 C5 99.8(4) . . ?
C7 C6 C11 98.0(3) . . ?
C10 C6 C7 124.5(3) . . ?
C6 C11 H11A 109.5 . . ?
C6 C11 H11B 109.5 . . ?
C6 C11 H11C 109.5 . . ?
H11A C11 H11B 109.5 . . ?
H11A C11 H11C 109.5 . . ?
H11B C11 H11C 109.5 . . ?
C6 C10 H10A 109.5 . . ?
C6 C10 H10B 109.5 . . ?
C6 C10 H10C 109.5 . . ?
H10A C10 H10B 109.5 . . ?
H10A C10 H10C 109.5 . . ?
H10B C10 H10C 109.5 . . ?
C21 C12 C8 110.75(15) . . ?
C13 C12 C21 119.12(16) . . ?
C13 C12 C8 130.06(17) . . ?
C12 C13 H13 119.5 . . ?
C12 C13 C14 121.08(17) . . ?
C14 C13 H13 119.5 . . ?
C19 C14 C13 119.36(16) . . ?
C19 C14 C15 122.54(17) . . ?
C13 C14 C15 118.08(17) . . ?
C14 C15 C23 111.33(19) . . ?
C14 C15 C16 109.96(17) . . ?
C22 C15 C14 108.83(15) . . ?
C22 C15 C23 107.8(2) . . ?
C22 C15 C16 110.7(2) . . ?
C16 C15 C23 108.24(17) . . ?
C15 C23 H23A 109.5 . . ?
C15 C23 H23B 109.5 . . ?
C15 C23 H23C 109.5 . . ?
H23A C23 H23B 109.5 . . ?
H23A C23 H23C 109.5 . . ?
H23B C23 H23C 109.5 . . ?
C15 C22 H22A 109.5 . . ?
C15 C22 H22B 109.5 . . ?
C15 C22 H22C 109.5 . . ?
H22A C22 H22B 109.5 . . ?
H22A C22 H22C 109.5 . . ?
H22B C22 H22C 109.5 . . ?
C15 C16 H16A 109.0 . . ?
C15 C16 H16B 109.0 . . ?
H16A C16 H16B 107.8 . . ?
C17 C16 C15 112.89(18) . . ?
C17 C16 H16A 109.0 . . ?
C17 C16 H16B 109.0 . . ?
C16 C17 H17A 109.1 . . ?
C16 C17 H17B 109.1 . . ?
C16 C17 C18 112.3(2) . . ?
H17A C17 H17B 107.9 . . ?
C18 C17 H17A 109.1 . . ?
C18 C17 H17B 109.1 . . ?
C17 C18 C19 110.17(19) . . ?
C25 C18 C19 109.42(18) . . ?
C25 C18 C17 110.44(18) . . ?
C25 C18 C24 109.0(2) . . ?
C24 C18 C19 110.19(16) . . ?
C24 C18 C17 107.6(2) . . ?
C18 C25 H25A 109.5 . . ?
C18 C25 H25B 109.5 . . ?
C18 C25 H25C 109.5 . . ?
H25A C25 H25B 109.5 . . ?
H25A C25 H25C 109.5 . . ?
H25B C25 H25C 109.5 . . ?
C18 C24 H24A 109.5 . . ?
C18 C24 H24B 109.5 . . ?
C18 C24 H24C 109.5 . . ?
H24A C24 H24B 109.5 . . ?
H24A C24 H24C 109.5 . . ?
H24B C24 H24C 109.5 . . ?
Si1 C28 H28A 109.5 . . ?
Si1 C28 H28B 109.5 . . ?
Si1 C28 H28C 109.5 . . ?
H28A C28 H28B 109.5 . . ?
H28A C28 H28C 109.5 . . ?
H28B C28 H28C 109.5 . . ?
Si1 C27 H27A 109.5 . . ?
Si1 C27 H27B 109.5 . . ?
Si1 C27 H27C 109.5 . . ?
H27A C27 H27B 109.5 . . ?
H27A C27 H27C 109.5 . . ?
H27B C27 H27C 109.5 . . ?
Si1 C26 H26A 109.5 . . ?
Si1 C26 H26B 109.5 . . ?
Si1 C26 H26C 109.5 . . ?
H26A C26 H26B 109.5 . . ?
H26A C26 H26C 109.5 . . ?
H26B C26 H26C 109.5 . . ?
C30 O1 C31 117.2(8) . . ?
H29A C29 H29B 109.5 . . ?
H29A C29 H29C 109.5 . . ?
H29B C29 H29C 109.5 . . ?
C30 C29 H29A 109.5 . . ?
C30 C29 H29B 109.5 . . ?
C30 C29 H29C 109.5 . . ?
O1 C30 C29 116.1(8) . . ?
O1 C30 H30A 108.3 . . ?
O1 C30 H30B 108.3 . . ?
C29 C30 H30A 108.3 . . ?
C29 C30 H30B 108.3 . . ?
H30A C30 H30B 107.4 . . ?
O1 C31 H31A 108.6 . . ?
O1 C31 H31B 108.6 . . ?
O1 C31 C32 114.6(7) . . ?
H31A C31 H31B 107.6 . . ?
C32 C31 H31A 108.6 . . ?
C32 C31 H31B 108.6 . . ?
C31 C32 H32A 109.5 . . ?
C31 C32 H32B 109.5 . . ?
C31 C32 H32C 109.5 . . ?
H32A C32 H32B 109.5 . . ?
H32A C32 H32C 109.5 . . ?
H32B C32 H32C 109.5 . . ?

loop_
_geom_bond_atom_site_label_1
_geom_bond_atom_site_label_2
_geom_bond_distance
_geom_bond_site_symmetry_2
_geom_bond_publ_flag
P1 H1 1.33(10) 7 ?
P1 H1 1.30(10) . ?
P1 Si1 2.270(2) . ?
P1 C1 1.870(5) . ?
Si1 C28 1.87(3) . ?
Si1 C27 1.86(3) . ?
Si1 C26 1.847(9) . ?
C19 C20 1.406(2) . ?
C19 C14 1.401(3) . ?
C19 C18 1.539(3) . ?
C1 C2 1.408(14) . ?
C1 C9 1.415(14) . ?
C2 C3 1.409(14) . ?
C3 C4 1.373(13) . ?
C21 C21 1.465(3) 8_545 ?
C21 C20 1.384(2) . ?
C21 C12 1.401(2) . ?
C4 H4 0.9500 . ?
C4 C5 1.371(13) . ?
C5 C9 1.413(15) . ?
C5 C6 1.504(14) . ?
C9 C8 1.555(13) . ?
C8 C7 1.571(4) . ?
C8 C12 1.524(2) . ?
C8 C12 1.524(2) 8_545 ?
C7 H7A 0.9900 . ?
C7 H7B 0.9900 . ?
C7 C6 1.494(4) . ?
C20 H20 0.9500 . ?
C6 C11 1.700(5) . ?
C6 C10 1.416(6) . ?
C11 H11A 0.9800 . ?
C11 H11B 0.9800 . ?
C11 H11C 0.9800 . ?
C10 H10A 0.9800 . ?
C10 H10B 0.9800 . ?
C10 H10C 0.9800 . ?
C12 C13 1.381(2) . ?
C13 H13 0.9500 . ?
C13 C14 1.410(3) . ?
C14 C15 1.536(2) . ?
C15 C23 1.537(4) . ?
C15 C22 1.534(3) . ?
C15 C16 1.537(3) . ?
C23 H23A 0.9800 . ?
C23 H23B 0.9800 . ?
C23 H23C 0.9800 . ?
C22 H22A 0.9800 . ?
C22 H22B 0.9800 . ?
C22 H22C 0.9800 . ?
C16 H16A 0.9900 . ?
C16 H16B 0.9900 . ?
C16 C17 1.504(4) . ?
C17 H17A 0.9900 . ?
C17 H17B 0.9900 . ?
C17 C18 1.539(3) . ?
C18 C25 1.533(3) . ?
C18 C24 1.537(3) . ?
C25 H25A 0.9800 . ?
C25 H25B 0.9800 . ?
C25 H25C 0.9800 . ?
C24 H24A 0.9800 . ?
C24 H24B 0.9800 . ?
C24 H24C 0.9800 . ?
C28 H28A 0.9800 . ?
C28 H28B 0.9800 . ?
C28 H28C 0.9800 . ?
C27 H27A 0.9800 . ?
C27 H27B 0.9800 . ?
C27 H27C 0.9800 . ?
C26 H26A 0.9800 . ?
C26 H26B 0.9800 . ?
C26 H26C 0.9800 . ?
O1 C30 1.365(9) . ?
O1 C31 1.377(8) . ?
C29 H29A 0.9800 . ?
C29 H29B 0.9800 . ?
C29 H29C 0.9800 . ?
C29 C30 1.393(10) . ?
C30 H30A 0.9900 . ?
C30 H30B 0.9900 . ?
C31 H31A 0.9900 . ?
C31 H31B 0.9900 . ?
C31 C32 1.429(10) . ?
C32 H32A 0.9800 . ?
C32 H32B 0.9800 . ?
C32 H32C 0.9800 . ?

loop_
_geom_torsion_atom_site_label_1
_geom_torsion_atom_site_label_2
_geom_torsion_atom_site_label_3
_geom_torsion_atom_site_label_4
_geom_torsion
_geom_torsion_site_symmetry_1
_geom_torsion_site_symmetry_2
_geom_torsion_site_symmetry_3
_geom_torsion_site_symmetry_4
_geom_torsion_publ_flag
P1 C1 C2 C3 -164.2(10) . . . . ?
P1 C1 C9 C5 170(2) . . . . ?
P1 C1 C9 C8 -30(5) . . . . ?
Si1 P1 C1 C2 -97.5(14) . . . . ?
Si1 P1 C1 C9 99.5(19) . . . . ?
C19 C14 C15 C23 -132.98(19) . . . . ?
C19 C14 C15 C22 108.3(2) . . . . ?
C19 C14 C15 C16 -13.0(3) . . . . ?
C1 C2 C3 C4 1(2) . . . . ?
C1 C9 C8 C7 -180(4) . . . . ?
C1 C9 C8 C12 -56(5) . . . 8_545 ?
C1 C9 C8 C12 62(4) . . . . ?
C2 C1 C9 C5 5(4) . . . . ?
C2 C1 C9 C8 166(4) . . . . ?
C2 C3 C4 C5 -3.3(14) . . . . ?
C3 C4 C5 C9 7(2) . . . . ?
C3 C4 C5 C6 167.5(17) . . . . ?
C21 C21 C20 C19 173.75(11) 8_545 . . . ?
C21 C21 C12 C8 4.53(16) 8_545 . . . ?
C21 C21 C12 C13 -178.31(13) 8_545 . . . ?
C21 C12 C13 C14 2.5(3) . . . . ?
C4 C5 C9 C1 -8(4) . . . . ?
C4 C5 C9 C8 -174.3(17) . . . . ?
C4 C5 C6 C7 177.8(13) . . . . ?
C4 C5 C6 C11 -78.2(15) . . . . ?
C5 C9 C8 C7 -17(3) . . . . ?
C5 C9 C8 C12 -135.5(18) . . . . ?
C5 C9 C8 C12 107.3(18) . . . 8_545 ?
C9 C1 C2 C3 -2(2) . . . . ?
C9 C5 C6 C7 -21(2) . . . . ?
C9 C5 C6 C11 83(2) . . . . ?
C9 C8 C7 C6 5.8(16) . . . . ?
C9 C8 C12 C21 -135.3(11) . . . . ?
C9 C8 C12 C13 48.0(11) . . . . ?
C8 C7 C6 C5 7.3(8) . . . . ?
C8 C7 C6 C11 -111.4(2) . . . . ?
C8 C7 C6 C10 130.8(4) . . . . ?
C8 C12 C13 C14 179.02(18) . . . . ?
C7 C8 C12 C21 109.20(18) . . . . ?
C7 C8 C12 C13 -67.6(3) . . . . ?
C20 C19 C14 C13 -4.5(3) . . . . ?
C20 C19 C14 C15 177.48(17) . . . . ?
C20 C19 C18 C17 167.61(18) . . . . ?
C20 C19 C18 C25 -70.8(2) . . . . ?
C20 C19 C18 C24 49.1(3) . . . . ?
C20 C21 C12 C8 -179.80(17) . . . . ?
C20 C21 C12 C13 -2.6(3) . . . . ?
C6 C5 C9 C1 -169(2) . . . . ?
C6 C5 C9 C8 25(3) . . . . ?
C12 C21 C20 C19 -0.8(3) . . . . ?
C12 C8 C7 C6 -124.85(13) 8_545 . . . ?
C12 C8 C7 C6 124.85(13) . . . . ?
C12 C8 C12 C21 -6.8(2) 8_545 . . . ?
C12 C8 C12 C13 176.47(12) 8_545 . . . ?
C12 C13 C14 C19 1.1(3) . . . . ?
C12 C13 C14 C15 179.18(16) . . . . ?
C13 C14 C15 C23 49.0(2) . . . . ?
C13 C14 C15 C22 -69.7(3) . . . . ?
C13 C14 C15 C16 168.97(17) . . . . ?
C14 C19 C20 C21 4.4(3) . . . . ?
C14 C19 C18 C17 -10.8(3) . . . . ?
C14 C19 C18 C25 110.8(2) . . . . ?
C14 C19 C18 C24 -129.4(2) . . . . ?
C14 C15 C16 C17 46.2(2) . . . . ?
C15 C16 C17 C18 -64.3(3) . . . . ?
C23 C15 C16 C17 168.04(19) . . . . ?
C22 C15 C16 C17 -74.0(2) . . . . ?
C16 C17 C18 C19 43.5(3) . . . . ?
C16 C17 C18 C25 -77.5(2) . . . . ?
C16 C17 C18 C24 163.64(19) . . . . ?
C18 C19 C20 C21 -174.05(17) . . . . ?
C18 C19 C14 C13 173.84(17) . . . . ?
C18 C19 C14 C15 -4.1(3) . . . . ?
C30 O1 C31 C32 175(2) . . . . ?
C31 O1 C30 C29 -174.3(18) . . . . ?

loop_
_exptl_oxdiff_crystal_face_indexfrac_h
_exptl_oxdiff_crystal_face_indexfrac_k
_exptl_oxdiff_crystal_face_indexfrac_l
_exptl_oxdiff_crystal_face_x
_exptl_oxdiff_crystal_face_y
_exptl_oxdiff_crystal_face_z
1.0000 -1.0000 0.0000 -0.0241 -0.1200 0.0118
-1.0000 1.0000 -0.0000 0.0241 0.1200 -0.0118
0.0000 0.0000 1.0000 0.1173 -0.0283 -0.0495
-0.0000 -0.0000 -1.0000 -0.1173 0.0283 0.0495
-1.0000 -1.0000 -0.0000 0.0481 0.0015 0.1132
1.0000 1.0000 0.0000 -0.0481 -0.0015 -0.1132
